data_9007912
loop_
_publ_author_name
'Kolitsch, U.'

_publ_section_title
;
 Redetermination of the mixed-valence manganese arsenate flinkite,
 MnII2MnIII(OH)4(AsO4)
 Locality: synthetic
;
_journal_name_full 'Acta Crystallographica, Section E'
_journal_page_first i115
_journal_page_last i118
_journal_paper_doi 10.1107/S1600536801020050
_journal_volume 57
_journal_year 2001
_chemical_formula_sum 'As H4 Mn3 O8'
_chemical_name_mineral Flinkite
_space_group_IT_number 62
_symmetry_space_group_name_Hall '-P 2ac 2n'
_symmetry_space_group_name_H-M 'P n m a'
_cell_angle_alpha 90
_cell_angle_beta 90
_cell_angle_gamma 90
_cell_formula_units_Z 4
_cell_length_a 9.483
_cell_length_b 13.030
_cell_length_c 5.3390
_cell_volume 659.705
_exptl_crystal_density_diffrn 3.743
_cod_duplicate_entry 2200588
_cod_original_formula_sum 'Mn3 As O8 H4'
_cod_database_code 9007912

loop_
_symmetry_equiv_pos_as_xyz
x,y,z
x,1/2-y,z
-x,1/2+y,-z
1/2-x,1/2+y,1/2+z
1/2+x,1/2-y,1/2-z
1/2+x,y,1/2-z
1/2-x,-y,1/2+z
-x,-y,-z

loop_
_atom_site_aniso_label
_atom_site_aniso_U_11
_atom_site_aniso_U_22
_atom_site_aniso_U_33
_atom_site_aniso_U_12
_atom_site_aniso_U_13
_atom_site_aniso_U_23
Mn1 0.00760 0.00950 0.00650 -0.00051 0.00026 -0.00132
Mn2 0.01290 0.00879 0.00977 -0.00048 0.00050 -0.00059
As 0.00659 0.00550 0.00636 0.00000 0.00033 0.00000
O2 0.01510 0.00910 0.01040 0.00350 0.00250 -0.00130
O4 0.01700 0.01100 0.00840 0.00000 -0.00270 0.00000
O5 0.00620 0.00900 0.01660 0.00000 0.00090 0.00000
O-h1 0.00990 0.01110 0.01080 -0.00150 0.00030 -0.00090
O-h3 0.00770 0.01090 0.00890 0.00140 0.00090 -0.00060

loop_
_atom_site_label
_atom_site_fract_x
_atom_site_fract_y
_atom_site_fract_z
_atom_site_U_iso_or_equiv
_atom_site_type_symbol
_atom_site_attached_hydrogens
Mn1 0.00000 0.00000 0.00000 0.00784 Mn 0
Mn2 0.02051 0.13025 0.48313 0.01049 Mn 0
As 0.15431 0.75000 0.02622 0.00615 As 0
O2 -0.09358 0.14410 0.82790 0.01150 O 0
O4 0.10320 0.75000 0.72260 0.01210 O 0
O5 0.16770 0.25000 0.55480 0.01060 O 0
O-h1 0.14134 0.08274 0.15800 0.01060 O 0
O-h3 -0.09925 0.00406 0.31080 0.00920 O 0
H1 0.16000 0.12800 0.04500 0.03000 H 0
H3 -0.18500 0.02100 0.30200 0.03000 H 0

loop_
_cod_changelog_entry_id
_cod_changelog_entry_author
_cod_changelog_entry_date
_cod_changelog_entry_text
1
;cod-tools version 3.8.0
Id: cif_guess_AMCSD_atom_types 9581 2023-05-17 12:35:41Z saulius
;
2023-05-18T08:42:19+03:00
;Derived atom types and hydrogen counts
from atom names that follow the AMCSD naming convention
(Wat == water, O-H == hydroxyl).
;
2
;cod-tools version 3.10.1
Id: cif_fix_AMCSD_aniso_labels 10200 2024-08-01 14:09:44Z saulius
;
2024-08-02T12:21:08+03:00
;Changed the following '_atom_site_aniso_label' values:
'Oh1' -> 'O-h1'
'Oh3' -> 'O-h3'
;
